data_4333486
loop_
_publ_author_name
'Stork, Jay R.'
'Thoi, Van S.'
'Cohen, Seth M.'

_publ_section_title
;
 Rare Examples of Transition-Metal&#x2212;Main-Group Metal Heterometallic
 Metal&#x2212;Organic Frameworks from Gallium and Indium Dipyrrinato
 Complexes and Silver Salts:&#x00A0; Synthesis and Framework Variability
;
_journal_issue 26
_journal_name_full 'Inorganic Chemistry'
_journal_page_first 11213
_journal_page_last 11223
_journal_paper_doi 10.1021/ic7016159
_journal_volume 46
_journal_year 2007
_chemical_formula_moiety 'C42 H30 Ag Co F6 N9 P'
_chemical_formula_sum 'C42 H30 Ag Co F6 N9 P'
_chemical_formula_weight 972.52
_chemical_name_common MOF-Co/AgPF~6~-1b
_chemical_name_systematic
; 
 ? 
;
_space_group_IT_number 60
_symmetry_cell_setting orthorhombic
_symmetry_space_group_name_Hall '-P 2n 2ab'
_symmetry_space_group_name_H-M 'P b c n'
_atom_sites_solution_hydrogens geom
_atom_sites_solution_primary direct
_atom_sites_solution_secondary difmap
_audit_creation_method SHELXL-97
_cell_angle_alpha 90.00
_cell_angle_beta 90.00
_cell_angle_gamma 90.00
_cell_formula_units_Z 8
_cell_length_a 27.062(7)
_cell_length_b 13.006(3)
_cell_length_c 33.486(8)
_cell_measurement_reflns_used 4179
_cell_measurement_temperature 208(2)
_cell_measurement_theta_max 26.2
_cell_measurement_theta_min 2.26
_cell_volume 11786(5)
_computing_cell_refinement SMART
_computing_data_collection 'SMART 5.632 (Bruker, 2005)'
_computing_data_reduction 'SAINT 6.45A (Bruker, 2003)'
_computing_molecular_graphics 'SHELXTL 5.1 (Sheldrick, 1994)'
_computing_publication_material SHELXL97
_computing_structure_refinement 'SHELXL97 (Sheldrick, 1997)'
_computing_structure_solution 'SHELXS97 (Sheldrick, 1990)'
_diffrn_ambient_temperature 208(2)
_diffrn_detector_area_resol_mean 8.3
_diffrn_measured_fraction_theta_full 0.999
_diffrn_measured_fraction_theta_max 0.999
_diffrn_measurement_device_type 'Bruker APEX'
_diffrn_measurement_method '\w and \f'
_diffrn_radiation_monochromator graphite
_diffrn_radiation_source 'fine-focus sealed tube'
_diffrn_radiation_type MoK\a
_diffrn_radiation_wavelength 0.71073
_diffrn_reflns_av_R_equivalents 0.1170
_diffrn_reflns_av_sigmaI/netI 0.0763
_diffrn_reflns_limit_h_max 33
_diffrn_reflns_limit_h_min -33
_diffrn_reflns_limit_k_max 16
_diffrn_reflns_limit_k_min -16
_diffrn_reflns_limit_l_max 41
_diffrn_reflns_limit_l_min -41
_diffrn_reflns_number 81524
_diffrn_reflns_theta_full 25.00
_diffrn_reflns_theta_max 26.37
_diffrn_reflns_theta_min 1.43
_diffrn_standards_number 0
_exptl_absorpt_coefficient_mu 0.690
_exptl_absorpt_correction_T_max 0.94794
_exptl_absorpt_correction_T_min 0.91871
_exptl_absorpt_correction_type multi-scan
_exptl_absorpt_process_details 'SADABS 2.10 (Sheldrick, 2004)'
_exptl_crystal_colour red
_exptl_crystal_density_diffrn 1.096
_exptl_crystal_density_method 'not measured'
_exptl_crystal_description block
_exptl_crystal_F_000 3904
_exptl_crystal_size_max 0.12
_exptl_crystal_size_mid 0.10
_exptl_crystal_size_min 0.10
_platon_squeeze_details
;
;
_refine_diff_density_max 2.239
_refine_diff_density_min -1.427
_refine_diff_density_rms 0.109
_refine_ls_extinction_method none
_refine_ls_goodness_of_fit_ref 0.894
_refine_ls_hydrogen_treatment constr
_refine_ls_matrix_type full
_refine_ls_number_parameters 529
_refine_ls_number_reflns 12051
_refine_ls_number_restraints 19
_refine_ls_restrained_S_all 0.936
_refine_ls_R_factor_all 0.1259
_refine_ls_R_factor_gt 0.0801
_refine_ls_shift/su_max 0.001
_refine_ls_shift/su_mean 0.000
_refine_ls_structure_factor_coef Fsqd
_refine_ls_weighting_details 'calc w=1/[\s^2^(Fo^2^)+(0.1514P)^2^] where P=(Fo^2^+2Fc^2^)/3'
_refine_ls_weighting_scheme calc
_refine_ls_wR_factor_gt 0.2163
_refine_ls_wR_factor_ref 0.2387
_reflns_number_gt 6311
_reflns_number_total 12051
_reflns_threshold_expression I>2\s(I)
_cod_data_source_file ic7016159sup1.cif
_cod_data_source_block jrs146-sqz2
_cod_database_code 4333486

loop_
_symmetry_equiv_pos_as_xyz
'x, y, z'
'-x+1/2, -y+1/2, z+1/2'
'-x, y, -z+1/2'
'x+1/2, -y+1/2, -z'
'-x, -y, -z'
'x-1/2, y-1/2, -z-1/2'
'x, -y, z-1/2'
'-x-1/2, y-1/2, z'

loop_
_atom_site_label
_atom_site_type_symbol
_atom_site_fract_x
_atom_site_fract_y
_atom_site_fract_z
_atom_site_U_iso_or_equiv
_atom_site_adp_type
_atom_site_occupancy
_atom_site_symmetry_multiplicity
_atom_site_calc_flag
_atom_site_refinement_flags
Ag1 Ag 0.717894(19) 1.27712(5) 0.359256(15) 0.0632(2) Uani 1 1 d .
Co1 Co 1.06843(3) 1.47425(7) 0.38622(2) 0.0426(2) Uani 1 1 d .
C1 C 1.0131(2) 1.6548(5) 0.3564(2) 0.0547(17) Uani 1 1 d .
H1 H 1.0415 1.6964 0.3566 0.066 Uiso 1 1 calc R
C2 C 0.9659(2) 1.6879(5) 0.3424(2) 0.0550(17) Uani 1 1 d .
H2 H 0.9578 1.7531 0.3323 0.066 Uiso 1 1 calc R
C3 C 0.9351(2) 1.6060(6) 0.3466(2) 0.0597(19) Uani 1 1 d .
H3 H 0.9015 1.6042 0.3396 0.072 Uiso 1 1 calc R
C4 C 0.9634(2) 1.5213(5) 0.36396(19) 0.0463(15) Uani 1 1 d .
C5 C 0.9466(2) 1.4256(5) 0.37472(18) 0.0413(14) Uani 1 1 d .
C6 C 0.9763(2) 1.3478(5) 0.39157(17) 0.0443(14) Uani 1 1 d .
C7 C 0.9601(2) 1.2464(5) 0.4040(2) 0.0510(16) Uani 1 1 d .
H7 H 0.9278 1.2201 0.4024 0.061 Uiso 1 1 calc R
C8 C 1.0009(3) 1.1961(5) 0.4183(2) 0.0581(18) Uani 1 1 d .
H8 H 1.0022 1.1284 0.4281 0.070 Uiso 1 1 calc R
C9 C 1.0410(2) 1.2665(5) 0.4155(2) 0.0532(17) Uani 1 1 d .
H9 H 1.0736 1.2522 0.4236 0.064 Uiso 1 1 calc R
C10 C 0.8940(2) 1.3989(5) 0.36667(18) 0.0451(15) Uani 1 1 d .
C11 C 0.8801(2) 1.3238(5) 0.3389(2) 0.0515(16) Uani 1 1 d .
H11 H 0.9040 1.2891 0.3237 0.062 Uiso 1 1 calc R
C12 C 0.8303(2) 1.3016(5) 0.33425(19) 0.0471(15) Uani 1 1 d .
H12 H 0.8215 1.2505 0.3157 0.056 Uiso 1 1 calc R
C13 C 0.8076(2) 1.4222(6) 0.3806(2) 0.0562(17) Uani 1 1 d .
H13 H 0.7827 1.4562 0.3951 0.067 Uiso 1 1 calc R
C14 C 0.8560(2) 1.4518(5) 0.3876(2) 0.0538(17) Uani 1 1 d .
H14 H 0.8635 1.5051 0.4056 0.065 Uiso 1 1 calc R
C15 C 1.0524(2) 1.3386(5) 0.3155(2) 0.0539(17) Uani 1 1 d .
H15 H 1.0367 1.2878 0.3309 0.065 Uiso 1 1 calc R
C16 C 1.0588(3) 1.3325(7) 0.2743(2) 0.072(2) Uani 1 1 d .
H16 H 1.0492 1.2779 0.2575 0.086 Uiso 1 1 calc R
C17 C 1.0812(3) 1.4204(6) 0.2632(2) 0.065(2) Uani 1 1 d .
H17 H 1.0892 1.4399 0.2369 0.078 Uiso 1 1 calc R
C18 C 1.0908(2) 1.4787(5) 0.29857(19) 0.0518(16) Uani 1 1 d .
C19 C 1.1178(2) 1.5697(5) 0.30147(18) 0.0509(16) Uani 1 1 d .
C20 C 1.1289(2) 1.6210(5) 0.33732(18) 0.0510(16) Uani 1 1 d .
C21 C 1.1605(3) 1.7079(6) 0.3428(2) 0.065(2) Uani 1 1 d .
H21 H 1.1768 1.7448 0.3225 0.078 Uiso 1 1 calc R
C22 C 1.1627(3) 1.7275(7) 0.3832(2) 0.075(2) Uani 1 1 d .
H22 H 1.1808 1.7795 0.3960 0.090 Uiso 1 1 calc R
C23 C 1.1318(2) 1.6527(6) 0.40154(19) 0.0598(19) Uani 1 1 d .
H23 H 1.1259 1.6495 0.4292 0.072 Uiso 1 1 calc R
C24 C 1.1378(2) 1.6167(6) 0.26347(19) 0.0547(17) Uani 1 1 d .
C25 C 1.1213(3) 1.7107(6) 0.2497(2) 0.0578(18) Uani 1 1 d .
H25 H 1.0960 1.7459 0.2633 0.069 Uiso 1 1 calc R
C26 C 1.1427(3) 1.7535(6) 0.2151(2) 0.0606(19) Uani 1 1 d .
H26 H 1.1314 1.8177 0.2059 0.073 Uiso 1 1 calc R
C27 C 1.1939(3) 1.6165(7) 0.2081(2) 0.069(2) Uani 1 1 d .
H27 H 1.2189 1.5824 0.1939 0.083 Uiso 1 1 calc R
C28 C 1.1752(3) 1.5691(7) 0.2421(2) 0.068(2) Uani 1 1 d .
H28 H 1.1878 1.5054 0.2505 0.082 Uiso 1 1 calc R
C29 C 1.1575(3) 1.3458(6) 0.3738(2) 0.0618(19) Uani 1 1 d .
H29 H 1.1549 1.3494 0.3458 0.074 Uiso 1 1 calc R
C30 C 1.1927(3) 1.2904(7) 0.3940(2) 0.069(2) Uani 1 1 d .
H30 H 1.2174 1.2494 0.3823 0.082 Uiso 1 1 calc R
C31 C 1.1855(2) 1.3057(6) 0.4345(2) 0.0602(19) Uani 1 1 d .
H31 H 1.2040 1.2763 0.4554 0.072 Uiso 1 1 calc R
C32 C 1.1452(2) 1.3738(5) 0.43851(19) 0.0504(16) Uani 1 1 d .
C33 C 1.1236(2) 1.4128(5) 0.47357(19) 0.0518(17) Uani 1 1 d .
C34 C 1.0858(2) 1.4837(5) 0.47526(17) 0.0465(15) Uani 1 1 d .
C35 C 1.0688(2) 1.5419(6) 0.5095(2) 0.0580(18) Uani 1 1 d .
H35 H 1.0796 1.5339 0.5360 0.070 Uiso 1 1 calc R
C36 C 1.0342(2) 1.6106(6) 0.4963(2) 0.0588(18) Uani 1 1 d .
H36 H 1.0166 1.6582 0.5120 0.071 Uiso 1 1 calc R
C37 C 1.0298(2) 1.5962(5) 0.45418(18) 0.0464(15) Uani 1 1 d .
H37 H 1.0084 1.6341 0.4376 0.056 Uiso 1 1 calc R
C38 C 1.1458(2) 1.3761(5) 0.51281(19) 0.0519(16) Uani 1 1 d .
C39 C 1.1941(2) 1.3955(6) 0.5231(2) 0.0573(18) Uani 1 1 d .
H39 H 1.2144 1.4352 0.5064 0.069 Uiso 1 1 calc R
C40 C 1.2123(2) 1.3552(6) 0.5588(2) 0.0558(18) Uani 1 1 d .
H40 H 1.2452 1.3698 0.5660 0.067 Uiso 1 1 calc R
C41 C 1.1383(2) 1.2768(5) 0.5729(2) 0.0537(17) Uani 1 1 d .
H41 H 1.1192 1.2342 0.5894 0.064 Uiso 1 1 calc R
C42 C 1.1167(2) 1.3165(5) 0.53855(19) 0.0516(16) Uani 1 1 d .
H42 H 1.0833 1.3038 0.5327 0.062 Uiso 1 1 calc R
N1 N 1.01200(18) 1.5569(4) 0.36915(14) 0.0415(12) Uani 1 1 d .
N2 N 1.02615(17) 1.3563(4) 0.39971(15) 0.0459(12) Uani 1 1 d .
N3 N 0.79335(19) 1.3494(4) 0.35494(16) 0.0512(14) Uani 1 1 d .
N4 N 1.07166(18) 1.4266(4) 0.33080(15) 0.0483(13) Uani 1 1 d .
N5 N 1.11231(17) 1.5880(4) 0.37516(15) 0.0499(13) Uani 1 1 d .
N6 N 1.1789(2) 1.7050(5) 0.19479(17) 0.0591(15) Uani 1 1 d .
N7 N 1.12700(17) 1.3948(4) 0.39974(15) 0.0488(13) Uani 1 1 d .
N8 N 1.06023(17) 1.5214(4) 0.44124(15) 0.0448(12) Uani 1 1 d .
N9 N 1.1848(2) 1.2958(4) 0.58354(16) 0.0559(14) Uani 1 1 d .
P1 P 0.66147(8) 1.52693(18) 0.36944(8) 0.0733(6) Uani 1 1 d D
F1 F 0.6251(3) 1.5802(6) 0.3408(3) 0.190(3) Uani 1 1 d D
F2 F 0.6503(3) 1.4167(4) 0.3605(2) 0.149(3) Uani 1 1 d D
F3 F 0.7076(3) 1.5659(9) 0.3568(3) 0.267(5) Uani 1 1 d D
F4 F 0.6543(4) 1.6124(7) 0.4042(2) 0.201(4) Uani 1 1 d D
F5 F 0.6089(4) 1.5021(10) 0.3990(3) 0.267(5) Uani 1 1 d D
F6 F 0.6872(3) 1.4662(6) 0.4088(3) 0.190(3) Uani 1 1 d D

loop_
_atom_site_aniso_label
_atom_site_aniso_U_11
_atom_site_aniso_U_22
_atom_site_aniso_U_33
_atom_site_aniso_U_23
_atom_site_aniso_U_13
_atom_site_aniso_U_12
Ag1 0.0474(3) 0.0973(5) 0.0450(3) -0.0016(3) -0.0003(2) -0.0306(3)
Co1 0.0297(4) 0.0596(5) 0.0384(4) 0.0062(4) -0.0017(3) -0.0079(4)
C1 0.046(4) 0.056(4) 0.063(4) 0.009(3) -0.001(3) -0.017(3)
C2 0.042(3) 0.048(4) 0.075(5) 0.019(3) -0.013(3) 0.001(3)
C3 0.040(3) 0.069(5) 0.070(4) 0.023(4) -0.016(3) -0.006(3)
C4 0.034(3) 0.050(4) 0.055(4) 0.004(3) -0.007(3) -0.010(3)
C5 0.030(3) 0.050(4) 0.045(3) 0.010(3) -0.001(2) -0.003(3)
C6 0.043(3) 0.055(4) 0.035(3) 0.004(3) 0.000(3) -0.007(3)
C7 0.043(3) 0.043(4) 0.067(4) 0.007(3) -0.004(3) -0.011(3)
C8 0.061(4) 0.043(4) 0.070(5) 0.017(3) -0.007(4) -0.001(3)
C9 0.045(4) 0.057(4) 0.057(4) 0.014(3) -0.006(3) 0.005(3)
C10 0.041(3) 0.048(4) 0.046(3) 0.008(3) -0.001(3) -0.010(3)
C11 0.043(3) 0.060(4) 0.052(4) 0.001(3) 0.004(3) -0.005(3)
C12 0.041(3) 0.051(4) 0.050(4) -0.008(3) -0.005(3) -0.010(3)
C13 0.036(3) 0.074(5) 0.058(4) -0.001(4) 0.001(3) 0.007(3)
C14 0.036(3) 0.069(4) 0.056(4) -0.011(3) -0.006(3) -0.007(3)
C15 0.043(3) 0.062(4) 0.057(4) -0.003(3) 0.000(3) -0.014(3)
C16 0.072(5) 0.096(6) 0.047(4) -0.012(4) -0.006(4) -0.023(5)
C17 0.069(5) 0.092(6) 0.035(4) -0.007(4) 0.000(3) -0.010(4)
C18 0.048(4) 0.063(4) 0.045(4) 0.006(3) -0.002(3) -0.004(3)
C19 0.046(4) 0.068(4) 0.038(3) 0.006(3) 0.004(3) -0.007(3)
C20 0.038(3) 0.073(5) 0.043(4) 0.007(3) 0.004(3) -0.015(3)
C21 0.059(4) 0.082(5) 0.055(4) -0.001(4) 0.008(4) -0.035(4)
C22 0.063(5) 0.096(6) 0.066(5) 0.000(5) -0.005(4) -0.046(4)
C23 0.043(4) 0.097(6) 0.039(3) 0.003(4) -0.006(3) -0.028(4)
C24 0.044(4) 0.075(5) 0.045(4) 0.006(3) 0.003(3) -0.007(3)
C25 0.059(4) 0.067(5) 0.047(4) 0.008(3) 0.005(3) -0.005(4)
C26 0.071(5) 0.065(5) 0.045(4) 0.010(3) 0.000(4) -0.020(4)
C27 0.047(4) 0.105(7) 0.055(4) 0.014(5) 0.011(3) 0.000(4)
C28 0.068(5) 0.085(6) 0.052(4) 0.013(4) 0.006(4) 0.014(4)
C29 0.049(4) 0.089(6) 0.047(4) 0.008(4) -0.008(3) -0.001(4)
C30 0.039(4) 0.102(6) 0.064(5) -0.012(4) -0.005(3) 0.010(4)
C31 0.045(4) 0.077(5) 0.059(4) -0.001(4) -0.015(3) 0.005(3)
C32 0.041(3) 0.058(4) 0.052(4) 0.009(3) -0.008(3) 0.003(3)
C33 0.040(3) 0.070(5) 0.044(4) 0.014(3) -0.003(3) -0.015(3)
C34 0.029(3) 0.072(4) 0.039(3) 0.009(3) -0.007(2) -0.009(3)
C35 0.048(4) 0.082(5) 0.043(4) 0.001(4) -0.003(3) -0.016(4)
C36 0.048(4) 0.081(5) 0.047(4) 0.001(4) -0.003(3) -0.003(4)
C37 0.034(3) 0.061(4) 0.044(3) 0.010(3) 0.005(3) -0.007(3)
C38 0.052(4) 0.061(4) 0.043(4) 0.009(3) -0.007(3) -0.009(3)
C39 0.043(4) 0.074(5) 0.055(4) 0.004(4) -0.001(3) -0.011(3)
C40 0.039(3) 0.075(5) 0.053(4) 0.009(4) -0.015(3) -0.014(3)
C41 0.046(4) 0.063(4) 0.052(4) 0.015(3) -0.003(3) -0.013(3)
C42 0.040(3) 0.064(4) 0.050(4) 0.014(3) -0.013(3) -0.012(3)
N1 0.039(3) 0.043(3) 0.043(3) 0.004(2) -0.003(2) -0.009(2)
N2 0.030(2) 0.064(3) 0.043(3) 0.007(3) -0.001(2) -0.005(2)
N3 0.043(3) 0.059(4) 0.052(3) -0.002(3) -0.012(2) -0.017(3)
N4 0.042(3) 0.058(3) 0.045(3) 0.007(3) -0.002(2) -0.003(2)
N5 0.032(3) 0.075(4) 0.042(3) 0.006(3) -0.002(2) -0.015(3)
N6 0.059(4) 0.073(4) 0.045(3) 0.003(3) 0.010(3) -0.015(3)
N7 0.032(3) 0.073(4) 0.041(3) 0.007(3) -0.001(2) -0.004(2)
N8 0.034(3) 0.062(3) 0.039(3) 0.008(3) -0.003(2) -0.008(2)
N9 0.053(3) 0.067(4) 0.048(3) 0.006(3) -0.008(3) 0.003(3)
P1 0.0633(13) 0.0668(14) 0.0898(16) -0.0016(12) -0.0095(12) 0.0141(11)
F1 0.163(5) 0.161(5) 0.246(7) 0.042(5) -0.061(5) 0.011(4)
F2 0.143(6) 0.086(4) 0.217(9) 0.004(4) 0.033(5) 0.012(4)
F3 0.208(8) 0.322(12) 0.270(10) 0.087(8) 0.041(7) 0.117(8)
F4 0.195(9) 0.232(10) 0.175(8) -0.028(8) -0.005(7) 0.098(8)
F5 0.208(8) 0.322(12) 0.270(10) 0.087(8) 0.041(7) 0.117(8)
F6 0.163(5) 0.161(5) 0.246(7) 0.042(5) -0.061(5) 0.011(4)

loop_
_atom_type_symbol
_atom_type_description
_atom_type_scat_dispersion_real
_atom_type_scat_dispersion_imag
_atom_type_scat_source
C C 0.0033 0.0016 'International Tables Vol C Tables 4.2.6.8 and 6.1.1.4'
H H 0.0000 0.0000 'International Tables Vol C Tables 4.2.6.8 and 6.1.1.4'
N N 0.0061 0.0033 'International Tables Vol C Tables 4.2.6.8 and 6.1.1.4'
F F 0.0171 0.0103 'International Tables Vol C Tables 4.2.6.8 and 6.1.1.4'
P P 0.1023 0.0942 'International Tables Vol C Tables 4.2.6.8 and 6.1.1.4'
Co Co 0.3494 0.9721 'International Tables Vol C Tables 4.2.6.8 and 6.1.1.4'
Ag Ag -0.8971 1.1015 'International Tables Vol C Tables 4.2.6.8 and 6.1.1.4'

loop_
_geom_angle_atom_site_label_1
_geom_angle_atom_site_label_2
_geom_angle_atom_site_label_3
_geom_angle
_geom_angle_site_symmetry_1
_geom_angle_site_symmetry_3
N3 Ag1 N6 122.5(2) . 6_556
N3 Ag1 N9 125.1(2) . 4_476
N6 Ag1 N9 107.8(2) 6_556 4_476
N3 Ag1 F2 110.5(2) . .
N6 Ag1 F2 88.5(2) 6_556 .
N9 Ag1 F2 90.0(2) 4_476 .
N5 Co1 N7 87.2(2) . .
N5 Co1 N1 90.2(2) . .
N7 Co1 N1 175.9(2) . .
N5 Co1 N8 90.6(2) . .
N7 Co1 N8 92.3(2) . .
N1 Co1 N8 90.8(2) . .
N5 Co1 N4 91.9(2) . .
N7 Co1 N4 90.9(2) . .
N1 Co1 N4 86.1(2) . .
N8 Co1 N4 176.0(2) . .
N5 Co1 N2 177.0(2) . .
N7 Co1 N2 90.4(2) . .
N1 Co1 N2 92.4(2) . .
N8 Co1 N2 87.8(2) . .
N4 Co1 N2 89.8(2) . .
N1 C1 C2 111.8(6) . .
N1 C1 H1 124.1 . .
C2 C1 H1 124.1 . .
C3 C2 C1 106.1(6) . .
C3 C2 H2 126.9 . .
C1 C2 H2 126.9 . .
C2 C3 C4 108.1(5) . .
C2 C3 H3 125.9 . .
C4 C3 H3 125.9 . .
C5 C4 N1 125.2(6) . .
C5 C4 C3 127.9(5) . .
N1 C4 C3 106.8(5) . .
C4 C5 C6 124.5(5) . .
C4 C5 C10 118.7(5) . .
C6 C5 C10 116.7(5) . .
N2 C6 C5 125.3(5) . .
N2 C6 C7 108.1(5) . .
C5 C6 C7 126.5(5) . .
C8 C7 C6 106.9(6) . .
C8 C7 H7 126.5 . .
C6 C7 H7 126.5 . .
C7 C8 C9 106.5(6) . .
C7 C8 H8 126.7 . .
C9 C8 H8 126.7 . .
N2 C9 C8 110.9(6) . .
N2 C9 H9 124.5 . .
C8 C9 H9 124.5 . .
C11 C10 C14 118.0(6) . .
C11 C10 C5 122.7(6) . .
C14 C10 C5 119.3(6) . .
C12 C11 C10 118.9(6) . .
C12 C11 H11 120.6 . .
C10 C11 H11 120.6 . .
N3 C12 C11 124.0(6) . .
N3 C12 H12 118.0 . .
C11 C12 H12 118.0 . .
N3 C13 C14 125.3(6) . .
N3 C13 H13 117.3 . .
C14 C13 H13 117.3 . .
C13 C14 C10 117.8(6) . .
C13 C14 H14 121.1 . .
C10 C14 H14 121.1 . .
N4 C15 C16 112.0(6) . .
N4 C15 H15 124.0 . .
C16 C15 H15 124.0 . .
C17 C16 C15 106.3(7) . .
C17 C16 H16 126.9 . .
C15 C16 H16 126.9 . .
C16 C17 C18 107.6(6) . .
C16 C17 H17 126.2 . .
C18 C17 H17 126.2 . .
N4 C18 C19 124.1(6) . .
N4 C18 C17 108.7(6) . .
C19 C18 C17 127.0(6) . .
C18 C19 C20 125.1(6) . .
C18 C19 C24 118.2(6) . .
C20 C19 C24 116.7(6) . .
C19 C20 N5 123.6(6) . .
C19 C20 C21 127.8(6) . .
N5 C20 C21 108.5(6) . .
C22 C21 C20 107.3(6) . .
C22 C21 H21 126.3 . .
C20 C21 H21 126.3 . .
C21 C22 C23 105.9(6) . .
C21 C22 H22 127.1 . .
C23 C22 H22 127.1 . .
N5 C23 C22 112.2(6) . .
N5 C23 H23 123.9 . .
C22 C23 H23 123.9 . .
C25 C24 C28 117.4(6) . .
C25 C24 C19 121.5(6) . .
C28 C24 C19 121.0(7) . .
C24 C25 C26 119.3(7) . .
C24 C25 H25 120.3 . .
C26 C25 H25 120.3 . .
N6 C26 C25 121.8(7) . .
N6 C26 H26 119.1 . .
C25 C26 H26 119.1 . .
N6 C27 C28 124.0(7) . .
N6 C27 H27 118.0 . .
C28 C27 H27 118.0 . .
C24 C28 C27 119.4(7) . .
C24 C28 H28 120.3 . .
C27 C28 H28 120.3 . .
N7 C29 C30 110.8(6) . .
N7 C29 H29 124.6 . .
C30 C29 H29 124.6 . .
C29 C30 C31 108.0(7) . .
C29 C30 H30 126.0 . .
C31 C30 H30 126.0 . .
C30 C31 C32 106.9(6) . .
C30 C31 H31 126.6 . .
C32 C31 H31 126.6 . .
C33 C32 C31 128.8(6) . .
C33 C32 N7 123.4(6) . .
C31 C32 N7 107.7(6) . .
C34 C33 C32 125.8(6) . .
C34 C33 C38 117.8(6) . .
C32 C33 C38 116.3(6) . .
C33 C34 N8 124.0(6) . .
C33 C34 C35 128.2(6) . .
N8 C34 C35 107.4(6) . .
C36 C35 C34 107.7(6) . .
C36 C35 H35 126.2 . .
C34 C35 H35 126.2 . .
C35 C36 C37 106.9(6) . .
C35 C36 H36 126.6 . .
C37 C36 H36 126.6 . .
N8 C37 C36 111.2(6) . .
N8 C37 H37 124.4 . .
C36 C37 H37 124.4 . .
C39 C38 C42 118.8(6) . .
C39 C38 C33 122.3(6) . .
C42 C38 C33 118.9(5) . .
C38 C39 C40 118.8(6) . .
C38 C39 H39 120.6 . .
C40 C39 H39 120.6 . .
N9 C40 C39 122.8(6) . .
N9 C40 H40 118.6 . .
C39 C40 H40 118.6 . .
N9 C41 C42 123.4(6) . .
N9 C41 H41 118.3 . .
C42 C41 H41 118.3 . .
C41 C42 C38 118.6(6) . .
C41 C42 H42 120.7 . .
C38 C42 H42 120.7 . .
C1 N1 C4 107.1(5) . .
C1 N1 Co1 126.7(4) . .
C4 N1 Co1 125.9(4) . .
C9 N2 C6 107.5(5) . .
C9 N2 Co1 126.4(4) . .
C6 N2 Co1 125.9(4) . .
C13 N3 C12 116.0(5) . .
C13 N3 Ag1 121.1(4) . .
C12 N3 Ag1 120.4(4) . .
C15 N4 C18 105.3(5) . .
C15 N4 Co1 127.4(4) . .
C18 N4 Co1 127.2(4) . .
C23 N5 C20 106.1(5) . .
C23 N5 Co1 127.0(4) . .
C20 N5 Co1 126.9(4) . .
C27 N6 C26 118.0(6) . .
C27 N6 Ag1 119.2(5) . 6_666
C26 N6 Ag1 122.7(5) . 6_666
C29 N7 C32 106.5(5) . .
C29 N7 Co1 126.6(4) . .
C32 N7 Co1 126.9(4) . .
C37 N8 C34 106.8(5) . .
C37 N8 Co1 126.8(4) . .
C34 N8 Co1 126.3(4) . .
C41 N9 C40 117.5(5) . .
C41 N9 Ag1 120.7(4) . 4_576
C40 N9 Ag1 121.7(4) . 4_576
F3 P1 F2 117.5(6) . .
F3 P1 F1 102.6(5) . .
F2 P1 F1 100.3(4) . .
F3 P1 F4 94.4(6) . .
F2 P1 F4 140.9(5) . .
F1 P1 F4 93.6(5) . .
F3 P1 F6 92.1(5) . .
F2 P1 F6 77.9(4) . .
F1 P1 F6 164.1(5) . .
F4 P1 F6 79.0(4) . .
F3 P1 F5 161.4(7) . .
F2 P1 F5 76.9(5) . .
F1 P1 F5 85.2(5) . .
F4 P1 F5 68.0(5) . .
F6 P1 F5 79.0(4) . .
P1 F2 Ag1 122.4(4) . .

loop_
_geom_bond_atom_site_label_1
_geom_bond_atom_site_label_2
_geom_bond_distance
_geom_bond_site_symmetry_2
Ag1 N3 2.253(5) .
Ag1 N6 2.296(6) 6_556
Ag1 N9 2.318(5) 4_476
Ag1 F2 2.577(6) .
Co1 N5 1.933(5) .
Co1 N7 1.946(5) .
Co1 N1 1.953(5) .
Co1 N8 1.954(5) .
Co1 N4 1.958(5) .
Co1 N2 1.966(5) .
C1 N1 1.343(8) .
C1 C2 1.426(9) .
C1 H1 0.9400 .
C2 C3 1.359(9) .
C2 H2 0.9400 .
C3 C4 1.462(9) .
C3 H3 0.9400 .
C4 C5 1.373(8) .
C4 N1 1.405(7) .
C5 C6 1.409(8) .
C5 C10 1.490(8) .
C6 N2 1.381(7) .
C6 C7 1.451(8) .
C7 C8 1.371(9) .
C7 H7 0.9400 .
C8 C9 1.424(9) .
C8 H8 0.9400 .
C9 N2 1.344(8) .
C9 H9 0.9400 .
C10 C11 1.400(9) .
C10 C14 1.422(9) .
C11 C12 1.385(8) .
C11 H11 0.9400 .
C12 N3 1.367(8) .
C12 H12 0.9400 .
C13 N3 1.335(9) .
C13 C14 1.387(8) .
C13 H13 0.9400 .
C14 H14 0.9400 .
C15 N4 1.358(8) .
C15 C16 1.394(10) .
C15 H15 0.9400 .
C16 C17 1.348(11) .
C16 H16 0.9400 .
C17 C18 1.431(9) .
C17 H17 0.9400 .
C18 N4 1.375(8) .
C18 C19 1.394(9) .
C19 C20 1.407(9) .
C19 C24 1.512(9) .
C20 N5 1.411(8) .
C20 C21 1.428(9) .
C21 C22 1.378(11) .
C21 H21 0.9400 .
C22 C23 1.421(9) .
C22 H22 0.9400 .
C23 N5 1.330(8) .
C23 H23 0.9400 .
C24 C25 1.381(10) .
C24 C28 1.386(10) .
C25 C26 1.412(9) .
C25 H25 0.9400 .
C26 N6 1.347(9) .
C26 H26 0.9400 .
C27 N6 1.300(10) .
C27 C28 1.390(10) .
C27 H27 0.9400 .
C28 H28 0.9400 .
C29 N7 1.357(9) .
C29 C30 1.372(10) .
C29 H29 0.9400 .
C30 C31 1.387(10) .
C30 H30 0.9400 .
C31 C32 1.412(9) .
C31 H31 0.9400 .
C32 C33 1.406(9) .
C32 N7 1.416(8) .
C33 C34 1.378(9) .
C33 C38 1.521(8) .
C34 N8 1.421(7) .
C34 C35 1.449(9) .
C35 C36 1.368(10) .
C35 H35 0.9400 .
C36 C37 1.428(9) .
C36 H36 0.9400 .
C37 N8 1.347(8) .
C37 H37 0.9400 .
C38 C39 1.375(8) .
C38 C42 1.400(8) .
C39 C40 1.396(9) .
C39 H39 0.9400 .
C40 N9 1.356(8) .
C40 H40 0.9400 .
C41 N9 1.329(8) .
C41 C42 1.390(9) .
C41 H41 0.9400 .
C42 H42 0.9400 .
N6 Ag1 2.296(6) 6_666
N9 Ag1 2.318(5) 4_576
P1 F3 1.413(9) .
P1 F2 1.495(6) .
P1 F1 1.540(7) .
P1 F4 1.622(7) .
P1 F6 1.688(8) .
P1 F5 1.762(9) .

loop_
_geom_torsion_atom_site_label_1
_geom_torsion_atom_site_label_2
_geom_torsion_atom_site_label_3
_geom_torsion_atom_site_label_4
_geom_torsion
_geom_torsion_site_symmetry_1
_geom_torsion_site_symmetry_4
N1 C1 C2 C3 -0.5(9) . .
C1 C2 C3 C4 0.7(9) . .
C2 C3 C4 C5 177.3(7) . .
C2 C3 C4 N1 -0.7(8) . .
N1 C4 C5 C6 -2.0(11) . .
C3 C4 C5 C6 -179.6(7) . .
N1 C4 C5 C10 -179.1(6) . .
C3 C4 C5 C10 3.2(10) . .
C4 C5 C6 N2 0.1(10) . .
C10 C5 C6 N2 177.3(6) . .
C4 C5 C6 C7 179.0(6) . .
C10 C5 C6 C7 -3.8(9) . .
N2 C6 C7 C8 -1.4(8) . .
C5 C6 C7 C8 179.6(6) . .
C6 C7 C8 C9 1.3(8) . .
C7 C8 C9 N2 -0.7(8) . .
C4 C5 C10 C11 113.0(7) . .
C6 C5 C10 C11 -64.4(8) . .
C4 C5 C10 C14 -66.5(8) . .
C6 C5 C10 C14 116.0(7) . .
C14 C10 C11 C12 -2.5(9) . .
C5 C10 C11 C12 177.9(6) . .
C10 C11 C12 N3 0.7(10) . .
N3 C13 C14 C10 -1.8(11) . .
C11 C10 C14 C13 3.0(9) . .
C5 C10 C14 C13 -177.4(6) . .
N4 C15 C16 C17 -1.9(9) . .
C15 C16 C17 C18 2.7(9) . .
C16 C17 C18 N4 -2.8(9) . .
C16 C17 C18 C19 173.1(7) . .
N4 C18 C19 C20 -0.4(11) . .
C17 C18 C19 C20 -175.7(7) . .
N4 C18 C19 C24 178.3(6) . .
C17 C18 C19 C24 2.9(11) . .
C18 C19 C20 N5 -2.4(11) . .
C24 C19 C20 N5 178.9(6) . .
C18 C19 C20 C21 172.8(7) . .
C24 C19 C20 C21 -5.9(11) . .
C19 C20 C21 C22 -176.2(7) . .
N5 C20 C21 C22 -0.4(9) . .
C20 C21 C22 C23 -0.7(9) . .
C21 C22 C23 N5 1.7(10) . .
C18 C19 C24 C25 114.6(8) . .
C20 C19 C24 C25 -66.7(9) . .
C18 C19 C24 C28 -68.6(9) . .
C20 C19 C24 C28 110.2(8) . .
C28 C24 C25 C26 0.2(10) . .
C19 C24 C25 C26 177.1(6) . .
C24 C25 C26 N6 0.2(11) . .
C25 C24 C28 C27 -0.7(11) . .
C19 C24 C28 C27 -177.6(7) . .
N6 C27 C28 C24 0.9(12) . .
N7 C29 C30 C31 -1.3(9) . .
C29 C30 C31 C32 -1.0(9) . .
C30 C31 C32 C33 179.9(7) . .
C30 C31 C32 N7 2.9(8) . .
C31 C32 C33 C34 176.3(7) . .
N7 C32 C33 C34 -7.1(11) . .
C31 C32 C33 C38 -0.9(10) . .
N7 C32 C33 C38 175.7(6) . .
C32 C33 C34 N8 5.7(10) . .
C38 C33 C34 N8 -177.1(5) . .
C32 C33 C34 C35 -166.3(6) . .
C38 C33 C34 C35 10.8(10) . .
C33 C34 C35 C36 173.6(6) . .
N8 C34 C35 C36 0.5(7) . .
C34 C35 C36 C37 -0.4(7) . .
C35 C36 C37 N8 0.2(7) . .
C34 C33 C38 C39 -115.5(8) . .
C32 C33 C38 C39 61.9(9) . .
C34 C33 C38 C42 67.4(9) . .
C32 C33 C38 C42 -115.2(7) . .
C42 C38 C39 C40 0.0(11) . .
C33 C38 C39 C40 -177.1(7) . .
C38 C39 C40 N9 1.3(11) . .
N9 C41 C42 C38 3.0(11) . .
C39 C38 C42 C41 -2.0(11) . .
C33 C38 C42 C41 175.2(6) . .
C2 C1 N1 C4 0.1(8) . .
C2 C1 N1 Co1 173.9(5) . .
C5 C4 N1 C1 -177.7(6) . .
C3 C4 N1 C1 0.4(7) . .
C5 C4 N1 Co1 8.4(9) . .
C3 C4 N1 Co1 -173.5(4) . .
N5 Co1 N1 C1 -0.8(5) . .
N8 Co1 N1 C1 89.8(5) . .
N4 Co1 N1 C1 -92.7(5) . .
N2 Co1 N1 C1 177.7(5) . .
N5 Co1 N1 C4 171.9(5) . .
N8 Co1 N1 C4 -97.5(5) . .
N4 Co1 N1 C4 80.1(5) . .
N2 Co1 N1 C4 -9.6(5) . .
C8 C9 N2 C6 -0.2(8) . .
C8 C9 N2 Co1 -175.3(5) . .
C5 C6 N2 C9 180.0(6) . .
C7 C6 N2 C9 0.9(7) . .
C5 C6 N2 Co1 -4.8(9) . .
C7 C6 N2 Co1 176.1(4) . .
N7 Co1 N2 C9 5.3(6) . .
N1 Co1 N2 C9 -177.7(5) . .
N8 Co1 N2 C9 -87.0(6) . .
N4 Co1 N2 C9 96.2(6) . .
N7 Co1 N2 C6 -169.0(5) . .
N1 Co1 N2 C6 8.0(5) . .
N8 Co1 N2 C6 98.7(5) . .
N4 Co1 N2 C6 -78.1(5) . .
C14 C13 N3 C12 -0.1(10) . .
C14 C13 N3 Ag1 161.8(6) . .
C11 C12 N3 C13 0.7(10) . .
C11 C12 N3 Ag1 -161.3(5) . .
N6 Ag1 N3 C13 154.5(5) 6_556 .
N9 Ag1 N3 C13 -52.6(6) 4_476 .
F2 Ag1 N3 C13 52.7(6) . .
N6 Ag1 N3 C12 -44.3(6) 6_556 .
N9 Ag1 N3 C12 108.6(5) 4_476 .
F2 Ag1 N3 C12 -146.2(5) . .
C16 C15 N4 C18 0.1(8) . .
C16 C15 N4 Co1 175.9(5) . .
C19 C18 N4 C15 -174.5(6) . .
C17 C18 N4 C15 1.6(7) . .
C19 C18 N4 Co1 9.7(9) . .
C17 C18 N4 Co1 -174.2(5) . .
N5 Co1 N4 C15 173.0(5) . .
N7 Co1 N4 C15 85.8(5) . .
N1 Co1 N4 C15 -96.9(5) . .
N2 Co1 N4 C15 -4.5(5) . .
N5 Co1 N4 C18 -12.0(5) . .
N7 Co1 N4 C18 -99.2(5) . .
N1 Co1 N4 C18 78.0(5) . .
N2 Co1 N4 C18 170.4(5) . .
C22 C23 N5 C20 -1.9(8) . .
C22 C23 N5 Co1 179.8(5) . .
C19 C20 N5 C23 177.5(7) . .
C21 C20 N5 C23 1.4(8) . .
C19 C20 N5 Co1 -4.3(9) . .
C21 C20 N5 Co1 179.7(5) . .
N7 Co1 N5 C23 -81.9(6) . .
N1 Co1 N5 C23 101.1(6) . .
N8 Co1 N5 C23 10.3(6) . .
N4 Co1 N5 C23 -172.8(6) . .
N7 Co1 N5 C20 100.1(5) . .
N1 Co1 N5 C20 -76.8(5) . .
N8 Co1 N5 C20 -167.6(5) . .
N4 Co1 N5 C20 9.3(5) . .
C28 C27 N6 C26 -0.4(11) . .
C28 C27 N6 Ag1 175.6(6) . 6_666
C25 C26 N6 C27 -0.1(10) . .
C25 C26 N6 Ag1 -176.0(5) . 6_666
C30 C29 N7 C32 3.1(8) . .
C30 C29 N7 Co1 -175.0(5) . .
C33 C32 N7 C29 179.1(6) . .
C31 C32 N7 C29 -3.6(7) . .
C33 C32 N7 Co1 -2.8(9) . .
C31 C32 N7 Co1 174.4(5) . .
N5 Co1 N7 C29 -82.3(6) . .
N8 Co1 N7 C29 -172.8(6) . .
N4 Co1 N7 C29 9.6(6) . .
N2 Co1 N7 C29 99.4(6) . .
N5 Co1 N7 C32 100.0(5) . .
N8 Co1 N7 C32 9.5(5) . .
N4 Co1 N7 C32 -168.2(5) . .
N2 Co1 N7 C32 -78.3(5) . .
C36 C37 N8 C34 0.2(7) . .
C36 C37 N8 Co1 -179.2(4) . .
C33 C34 N8 C37 -173.9(6) . .
C35 C34 N8 C37 -0.4(6) . .
C33 C34 N8 Co1 5.5(8) . .
C35 C34 N8 Co1 178.9(4) . .
N5 Co1 N8 C37 81.2(5) . .
N7 Co1 N8 C37 168.4(5) . .
N1 Co1 N8 C37 -8.9(5) . .
N2 Co1 N8 C37 -101.3(5) . .
N5 Co1 N8 C34 -98.0(5) . .
N7 Co1 N8 C34 -10.8(5) . .
N1 Co1 N8 C34 171.8(5) . .
N2 Co1 N8 C34 79.5(5) . .
C42 C41 N9 C40 -1.7(11) . .
C42 C41 N9 Ag1 -178.7(5) . 4_576
C39 C40 N9 C41 -0.5(11) . .
C39 C40 N9 Ag1 176.5(5) . 4_576
F3 P1 F2 Ag1 33.1(7) . .
F1 P1 F2 Ag1 143.2(5) . .
F4 P1 F2 Ag1 -108.0(7) . .
F6 P1 F2 Ag1 -53.0(5) . .
F5 P1 F2 Ag1 -134.3(6) . .
N3 Ag1 F2 P1 -16.6(5) . .
N6 Ag1 F2 P1 -140.9(5) 6_556 .
N9 Ag1 F2 P1 111.2(5) 4_476 .

loop_
_platon_squeeze_void_nr
_platon_squeeze_void_average_x
_platon_squeeze_void_average_y
_platon_squeeze_void_average_z
_platon_squeeze_void_volume
_platon_squeeze_void_count_electrons
1 -0.008 0.012 -0.001 5005.7 1113.1
